data_9008433
loop_
_publ_author_name
'Noe D C'
'Hughes J M'
'Mariano A N'
'Drexler J W'
'Kato A'

_publ_section_title
;
 The crystal structure of monoclinic britholite-(Ce) and britholite-(Y)
 Note: annealed sample
 Locality: Suishoyama, Japan
;
_journal_name_full 'Zeitschrift fur Kristallographie'
_journal_page_first 233
_journal_page_last 246
_journal_paper_doi 10.1524/zkri.1993.206.Part-2.233
_journal_volume 206
_journal_year 1993
_chemical_formula_sum 'Ca0.23 F0.93 H Lu0.14 O12.07 Si3 Y4.63'
_chemical_name_mineral Britholite-(Y)
_space_group_IT_number 4
_symmetry_space_group_name_Hall 'P 2c'
_symmetry_space_group_name_H-M 'P 1 1 21'
_cell_angle_alpha 90
_cell_angle_beta 90
_cell_angle_gamma 120.0121
_cell_formula_units_Z 2
_cell_length_a 9.3619
_cell_length_b 9.3636
_cell_length_c 6.7306
_cell_volume 510.903
_cod_original_formula_sum 'Y4.63 Ca.23 Lu.14 Si3 O12.07 F.93 H'
_cod_database_code 9008433

loop_
_symmetry_equiv_pos_as_xyz
x,y,z
-x,-y,1/2+z

loop_
_atom_site_label
_atom_site_fract_x
_atom_site_fract_y
_atom_site_fract_z
_atom_site_occupancy
_atom_site_U_iso_or_equiv
_atom_site_type_symbol
_atom_site_attached_hydrogens
Y1a 0.33300 0.66660 0.98540 0.96000 0.01710 Y 0
Ca1a 0.33300 0.66660 0.98540 0.04000 0.01710 Ca 0
Ca1b 0.33370 0.66670 0.48840 0.19000 0.00887 Ca 0
Y1b 0.33370 0.66670 0.48840 0.81000 0.00887 Y 0
Y2a 0.99496 0.24204 0.23590 0.96000 0.01165 Y 0
Lu2a 0.99496 0.24204 0.23590 0.04000 0.01165 Lu 0
Y2b 0.24209 0.24715 0.73740 0.95000 0.01241 Y 0
Lu2b 0.24209 0.24715 0.73740 0.05000 0.01241 Lu 0
Y2c 0.24711 0.00505 0.23810 0.95000 0.01229 Y 0
Lu2c 0.24711 0.00505 0.23810 0.05000 0.01229 Lu 0
Si1 0.02650 0.62820 0.25000 1.00000 0.00811 Si 0
Si2 0.37120 0.39810 0.23340 1.00000 0.00760 Si 0
Si3 0.60170 0.97310 0.23400 1.00000 0.00912 Si 0
O1a 0.83200 0.50740 0.23600 1.00000 0.02280 O 0
O1b 0.49150 0.32360 0.25100 1.00000 0.02406 O 0
O1c 0.67620 0.16860 0.24200 1.00000 0.02533 O 0
O2a 0.40260 0.87190 0.21600 1.00000 0.01140 O 0
O2b 0.46890 0.59750 0.21700 1.00000 0.01393 O 0
O2c 0.12750 0.53120 0.27100 1.00000 0.01393 O 0
O3a 0.63780 0.89980 0.04800 1.00000 0.01520 O 0
O3b 0.68970 0.92680 0.42000 1.00000 0.02406 O 0
O3c 0.26150 0.36210 0.04600 1.00000 0.01140 O 0
O3d 0.23660 0.30950 0.41900 1.00000 0.02406 O 0
O3e 0.07310 0.76320 0.07000 1.00000 0.02280 O 0
O3f 0.10130 0.73860 0.44500 1.00000 0.01013 O 0
F 0.00030 0.00070 0.21200 0.93000 0.03040 F 0
O-H 0.00030 0.00070 0.21200 0.07000 0.03040 O 1

loop_
_cod_changelog_entry_id
_cod_changelog_entry_author
_cod_changelog_entry_date
_cod_changelog_entry_text
1
;cod-tools version 3.8.0
Id: cif_guess_AMCSD_atom_types 9581 2023-05-17 12:35:41Z saulius
;
2023-05-18T11:40:07+03:00
;Derived atom types and hydrogen counts
from atom names that follow the AMCSD naming convention
(Wat == water, O-H == hydroxyl).
;
